data_7008794
loop_
_publ_author_name
'Garc\'ia-Raso, Angel'
'Fiol, Juan J.'
'Tasada, Andr\'es'
'Albert\'i, Francisca M.'
'Molins, Elies'
'Basallote, Manuel G.'
'M\'a\~nez, Mar\'ia A.'
'Fern\'andez-Trujillo, Mar\'ia J.'
'S\'anchez, David'

_publ_section_title
;
 Ag(i) complexes with alkylidene-bis(2-aminopyrimidines) as building
 units for discrete metallomacrocyclic frames. A structural and
 solution study
;
_journal_issue 23
_journal_name_full 'Dalton Transactions'
_journal_page_first 3763
_journal_paper_doi 10.1039/b508260a
_journal_year 2005
_chemical_compound_source 'synthesis as described'
_chemical_formula_moiety 'C12 H17 N7 O3'
_chemical_formula_sum 'C12 H18 N8 O6'
_chemical_formula_weight 370.34
_chemical_name_systematic
;
?
;
_space_group_IT_number 2
_symmetry_cell_setting triclinic
_symmetry_Int_Tables_number 2
_symmetry_space_group_name_Hall '-P 1'
_symmetry_space_group_name_H-M 'P -1'
_atom_sites_solution_hydrogens geom
_atom_sites_solution_primary direct
_atom_sites_solution_secondary difmap
_audit_conform_dict_location ftp://ftp.iucr.org/pub/cif_core.dic
_audit_conform_dict_name cif_core.dic
_audit_conform_dict_version 2.2
_audit_creation_date 2005-07-20T19:37:08-00:00
_audit_creation_method 'WinGX routine CIF_UPDATE'
_cell_angle_alpha 107.169(14)
_cell_angle_beta 90.492(11)
_cell_angle_gamma 108.333(14)
_cell_formula_units_Z 1
_cell_length_a 4.8927(7)
_cell_length_b 7.4395(14)
_cell_length_c 12.6052(15)
_cell_measurement_reflns_used 25
_cell_measurement_temperature 294(2)
_cell_measurement_theta_max 20.07
_cell_measurement_theta_min 10.05
_cell_measurement_wavelength 0.71073
_cell_volume 413.51(12)
_computing_cell_refinement 'CAD4 Express (Enraf Nonius, 1994)'
_computing_data_collection 'CAD4 Express (Enraf Nonius, 1994)'
_computing_data_reduction 'XCAD4 (Harms & Wocadlo, 1995)'
_computing_molecular_graphics 'Ortep-3 for Windows (Farrugia, 1997)'
_computing_publication_material 'WinGX publication routines (Farrugia, 1999)'
_computing_structure_refinement 'SHELXL-97 (Sheldrick, 1997)'
_computing_structure_solution 'SHELXS-97 (Sheldrick, 1997)'
_diffrn_ambient_temperature 294(2)
_diffrn_detector 'scintillation LiI'
_diffrn_detector_dtime 1.195
_diffrn_measured_fraction_theta_full 1
_diffrn_measured_fraction_theta_max 1
_diffrn_measurement_device '\k-geometry diffractometer'
_diffrn_measurement_device_type 'Enraf Nonius CAD4'
_diffrn_measurement_method 'non-profiled omega scans'
_diffrn_orient_matrix_type
;
x-axis points to radiation source
the matrix is specified in reciprocal space
;
_diffrn_orient_matrix_UB_11 -0.081081
_diffrn_orient_matrix_UB_12 -0.143434
_diffrn_orient_matrix_UB_13 -0.046494
_diffrn_orient_matrix_UB_21 0.059445
_diffrn_orient_matrix_UB_22 0.037457
_diffrn_orient_matrix_UB_23 -0.068367
_diffrn_orient_matrix_UB_31 0.191937
_diffrn_orient_matrix_UB_32 -0.016319
_diffrn_orient_matrix_UB_33 0.012083
_diffrn_radiation_monochromator graphite
_diffrn_radiation_probe x-ray
_diffrn_radiation_type MoK\a
_diffrn_radiation_wavelength 0.71073
_diffrn_reflns_av_R_equivalents 0.0091
_diffrn_reflns_av_unetI/netI 0.0156
_diffrn_reflns_limit_h_max 6
_diffrn_reflns_limit_h_min -6
_diffrn_reflns_limit_k_max 9
_diffrn_reflns_limit_k_min -10
_diffrn_reflns_limit_l_max 17
_diffrn_reflns_limit_l_min 0
_diffrn_reflns_number 2503
_diffrn_reflns_theta_full 29.96
_diffrn_reflns_theta_max 29.96
_diffrn_reflns_theta_min 1.7
_diffrn_source 'Enraf Nonius FR590'
_diffrn_standards_decay_% 0
_diffrn_standards_interval_time 60
_diffrn_standards_number 3
_exptl_absorpt_coefficient_mu 0.121
_exptl_absorpt_correction_type none
_exptl_crystal_colour colorless
_exptl_crystal_density_diffrn 1.487
_exptl_crystal_density_method 'not measured'
_exptl_crystal_description irregular
_exptl_crystal_F_000 194
_exptl_crystal_size_max 0.56
_exptl_crystal_size_mid 0.36
_exptl_crystal_size_min 0.34
_refine_diff_density_max 0.314
_refine_diff_density_min -0.244
_refine_diff_density_rms 0.05
_refine_ls_extinction_method none
_refine_ls_goodness_of_fit_ref 1.053
_refine_ls_hydrogen_treatment mixed
_refine_ls_matrix_type full
_refine_ls_number_parameters 118
_refine_ls_number_reflns 2404
_refine_ls_number_restraints 0
_refine_ls_restrained_S_all 1.053
_refine_ls_R_factor_all 0.0705
_refine_ls_R_factor_gt 0.0523
_refine_ls_shift/su_max 0.001
_refine_ls_shift/su_mean 0
_refine_ls_structure_factor_coef Fsqd
_refine_ls_weighting_details 'calc w=1/[\s^2^(Fo^2^)+(0.0777P)^2^+0.1306P] where P=(Fo^2^+2Fc^2^)/3'
_refine_ls_weighting_scheme calc
_refine_ls_wR_factor_gt 0.1492
_refine_ls_wR_factor_ref 0.1652
_reflns_number_gt 1872
_reflns_number_total 2404
_reflns_threshold_expression >2sigma(I)
_cod_data_source_file b508260a.txt
_cod_data_source_block pm80
_cod_original_cell_volume 413.51(11)
_cod_database_code 7008794
_diffrn_standards_decay_corr_max 1
_diffrn_standards_decay_corr_min 1

loop_
_symmetry_equiv_pos_as_xyz
'x, y, z'
'-x, -y, -z'

loop_
_atom_site_label
_atom_site_type_symbol
_atom_site_fract_x
_atom_site_fract_y
_atom_site_fract_z
_atom_site_U_iso_or_equiv
_atom_site_adp_type
_atom_site_occupancy
_atom_site_symmetry_multiplicity
_atom_site_calc_flag
_atom_site_refinement_flags
_atom_site_disorder_assembly
_atom_site_disorder_group
C2 C 0.3088(3) 0.7396(2) 0.20610(12) 0.0381(3) Uani 1 1 d . . .
C4 C 0.3403(5) 0.7471(3) 0.39406(15) 0.0554(4) Uani 1 1 d . . .
H4 H 0.2983 0.7938 0.4669 0.066 Uiso 1 1 calc R . .
C5 C 0.4889(5) 0.6172(3) 0.36862(16) 0.0590(5) Uani 1 1 d . . .
H5 H 0.5536 0.5733 0.4227 0.071 Uiso 1 1 calc R . .
C6 C 0.5405(4) 0.5523(3) 0.25760(15) 0.0512(4) Uani 1 1 d . . .
H6 H 0.6414 0.4623 0.2388 0.061 Uiso 1 1 calc R . .
C7 C 0.2598(4) 0.7450(2) 0.01286(13) 0.0444(3) Uani 1 1 d . . .
H7A H 0.0879 0.7286 -0.0329 0.053 Uiso 1 1 calc R . .
H7B H 0.2921 0.6176 -0.0072 0.053 Uiso 1 1 calc R . .
C8 C 0.5175(3) 0.8981(2) -0.01212(12) 0.0418(3) Uani 1 1 d . . .
H8A H 0.5455 0.8501 -0.0902 0.05 Uiso 1 1 calc R . .
H8B H 0.69 0.9117 0.0323 0.05 Uiso 1 1 calc R . .
N1 N 0.4558(3) 0.6100(2) 0.17734(11) 0.0446(3) Uani 1 1 d . . .
N2 N 0.2097(3) 0.8018(2) 0.13055(11) 0.0455(3) Uani 1 1 d . . .
H2 H 0.11 0.8803 0.1519 0.055 Uiso 1 1 calc R . .
N3 N 0.2536(3) 0.8085(2) 0.31348(11) 0.0453(3) Uani 1 1 d . . .
H3 H 0.1617 0.8927 0.3301 0.054 Uiso 1 1 calc R . .
N4 N -0.0851(3) 1.1642(2) 0.31923(12) 0.0472(3) Uani 1 1 d . . .
O1 O -0.0369(4) 1.0731(3) 0.38182(13) 0.0728(5) Uani 1 1 d . . .
O2 O -0.2178(5) 1.2806(3) 0.35212(15) 0.0935(7) Uani 1 1 d . . .
O3 O -0.0008(4) 1.1350(2) 0.22550(11) 0.0698(4) Uani 1 1 d . . .

loop_
_atom_site_aniso_label
_atom_site_aniso_U_11
_atom_site_aniso_U_22
_atom_site_aniso_U_33
_atom_site_aniso_U_23
_atom_site_aniso_U_13
_atom_site_aniso_U_12
C2 0.0401(7) 0.0364(7) 0.0406(7) 0.0138(5) 0.0136(5) 0.0148(5)
C4 0.0740(12) 0.0590(10) 0.0406(8) 0.0184(7) 0.0188(8) 0.0290(9)
C5 0.0828(13) 0.0586(10) 0.0482(9) 0.0240(8) 0.0102(9) 0.0339(10)
C6 0.0641(10) 0.0451(8) 0.0529(9) 0.0155(7) 0.0112(8) 0.0295(8)
C7 0.0537(9) 0.0428(8) 0.0384(7) 0.0133(6) 0.0084(6) 0.0175(7)
C8 0.0496(8) 0.0434(8) 0.0369(7) 0.0121(6) 0.0118(6) 0.0217(6)
N1 0.0542(8) 0.0431(7) 0.0432(7) 0.0128(5) 0.0140(6) 0.0259(6)
N2 0.0540(8) 0.0515(7) 0.0450(7) 0.0216(6) 0.0188(6) 0.0300(6)
N3 0.0548(8) 0.0476(7) 0.0423(7) 0.0152(5) 0.0190(6) 0.0275(6)
N4 0.0536(8) 0.0491(7) 0.0474(7) 0.0162(6) 0.0114(6) 0.0275(6)
O1 0.1085(12) 0.0913(11) 0.0624(8) 0.0418(8) 0.0397(8) 0.0751(10)
O2 0.1417(17) 0.1122(14) 0.0864(12) 0.0504(11) 0.0502(11) 0.1041(14)
O3 0.1006(12) 0.0803(10) 0.0448(7) 0.0208(6) 0.0193(7) 0.0504(9)

loop_
_atom_type_symbol
_atom_type_description
_atom_type_scat_dispersion_real
_atom_type_scat_dispersion_imag
_atom_type_scat_source
C C 0.0033 0.0016 'International Tables Vol C Tables 4.2.6.8 and 6.1.1.4'
H H 0 0 'International Tables Vol C Tables 4.2.6.8 and 6.1.1.4'
N N 0.0061 0.0033 'International Tables Vol C Tables 4.2.6.8 and 6.1.1.4'
O O 0.0106 0.006 'International Tables Vol C Tables 4.2.6.8 and 6.1.1.4'

loop_
_geom_angle_atom_site_label_1
_geom_angle_atom_site_label_2
_geom_angle_atom_site_label_3
_geom_angle
_geom_angle_site_symmetry_1
_geom_angle_site_symmetry_3
_geom_angle_publ_flag
N2 C2 N1 121.04(13) . . ?
N2 C2 N3 117.85(13) . . ?
N1 C2 N3 121.10(13) . . ?
N3 C4 C5 119.62(15) . . ?
C4 C5 C6 116.87(16) . . ?
N1 C6 C5 124.34(15) . . ?
N2 C7 C8 112.53(13) . . ?
C7 C8 C8 113.20(16) . 2_675 ?
C6 N1 C2 116.96(13) . . ?
C2 N2 C7 123.85(13) . . ?
C4 N3 C2 121.10(14) . . ?
O2 N4 O3 121.24(15) . . ?
O2 N4 O1 118.75(15) . . ?
O3 N4 O1 120.01(14) . . ?

loop_
_geom_bond_atom_site_label_1
_geom_bond_atom_site_label_2
_geom_bond_distance
_geom_bond_site_symmetry_2
_geom_bond_publ_flag
C2 N2 1.3226(19) . ?
C2 N1 1.3463(18) . ?
C2 N3 1.3607(18) . ?
C4 N3 1.345(2) . ?
C4 C5 1.352(3) . ?
C5 C6 1.393(3) . ?
C6 N1 1.320(2) . ?
C7 N2 1.4631(19) . ?
C7 C8 1.517(2) . ?
C8 C8 1.521(3) 2_675 ?
N4 O2 1.2200(19) . ?
N4 O3 1.2355(19) . ?
N4 O1 1.2458(18) . ?

loop_
_geom_torsion_atom_site_label_1
_geom_torsion_atom_site_label_2
_geom_torsion_atom_site_label_3
_geom_torsion_atom_site_label_4
_geom_torsion
_geom_torsion_site_symmetry_1
_geom_torsion_site_symmetry_2
_geom_torsion_site_symmetry_3
_geom_torsion_site_symmetry_4
_geom_torsion_publ_flag
N3 C4 C5 C6 -0.7(3) . . . . ?
C4 C5 C6 N1 0.4(3) . . . . ?
N2 C7 C8 C8 -61.1(2) . . . 2_675 ?
C5 C6 N1 C2 -0.3(3) . . . . ?
N2 C2 N1 C6 -178.40(15) . . . . ?
N3 C2 N1 C6 0.6(2) . . . . ?
N1 C2 N2 C7 -2.8(2) . . . . ?
N3 C2 N2 C7 178.12(14) . . . . ?
C8 C7 N2 C2 -95.58(18) . . . . ?
C5 C4 N3 C2 1.1(3) . . . . ?
N2 C2 N3 C4 178.03(16) . . . . ?
N1 C2 N3 C4 -1.0(2) . . . . ?
